data_5000236
loop_
_publ_author_name
'Stewart, Michael'
'Blunt, John W.'
'Munro, Murray H. G.'
'Robinson, Ward T.'
'Hannah, Donald J.'

_publ_section_title
;
 The absolute stereochemistry of the New Zealand shellfish toxin gymnodimine
;
_journal_issue 27
_journal_name_full 'Tetrahedron Letters'
_journal_page_first 4889
_journal_page_last 4890
_journal_paper_doi 10.1016/S0040-4039(97)01050-2
_journal_volume 38
_journal_year 1997
_chemical_formula_sum 'C45 H56 Br N O5'
_space_group_IT_number 19
_symmetry_cell_setting orthorhombic
_symmetry_Int_Tables_number 19
_symmetry_space_group_name_Hall 'P 2ac 2ab'
_symmetry_space_group_name_H-M 'P 21 21 21'
_cell_angle_alpha 90
_cell_angle_beta 90
_cell_angle_gamma 90
_cell_formula_units_Z 4
_cell_length_a 10.424(7)
_cell_length_b 17.236(12)
_cell_length_c 23.64(2)
_cod_original_formula_sum 'C45 H56 Br1 N1 O5'
_cod_database_code 5000236

loop_
_symmetry_equiv_pos_site_id
_symmetry_equiv_pos_as_xyz
1 x,y,z
2 1/2-x,-y,1/2+z
3 1/2+x,1/2-y,-z
4 -x,1/2+y,1/2-z

loop_
_atom_site_label
_atom_site_type_symbol
_atom_site_fract_x
_atom_site_fract_y
_atom_site_fract_z
Br1 Br 0.0966(1) 0.3156(1) 0.8151(1)
O1 O 0.8171(4) 0.7129(2) 1.0514(2)
O2 O 0.9205(4) 0.7156(2) 0.9675(2)
O3 O 1.3318(3) 0.6820(2) 0.6646(2)
C1 C 0.9035(7) 0.6859(4) 1.0210(3)
C2 C 0.9952(6) 0.6250(4) 1.0331(3)
C3 C 1.0737(6) 0.6179(3) 0.9879(3)
C4 C 1.0309(6) 0.6733(3) 0.9427(3)
C5 C 0.9872(6) 0.6303(3) 0.8879(3)
C6 C 1.0633(6) 0.6201(3) 0.8422(3)
C7 C 1.0247(6) 0.5692(3) 0.7902(3)
C8 C 1.0694(5) 0.6124(3) 0.7365(2)
C9 C 1.1714(6) 0.5962(3) 0.7045(3)
C10 C 1.2061(5) 0.6495(3) 0.6558(3)
C11 C 1.2111(5) 0.6076(3) 0.5972(3)
C12 C 1.0766(6) 0.5814(3) 0.5755(2)
C13 C 1.0869(6) 0.5375(3) 0.5184(3)
C14 C 0.9515(6) 0.5092(3) 0.4980(3)
C15 C 0.9705(6) 0.4224(3) 0.4852(2)
C16 C 1.0804(6) 0.4004(3) 0.5248(3)
C17 C 1.0442(6) 0.3797(3) 0.5871(3)
C18 C 0.9251(6) 0.3869(3) 0.6061(3)
C19 C 0.8840(6) 0.3818(3) 0.6676(2)
C20 C 0.9071(6) 0.4626(3) 0.6955(2)
C21 C 0.8562(5) 0.4657(3) 0.7571(2)
N1 N 0.7188(5) 0.4470(3) 0.7594(2)
C22 C 0.6317(5) 0.5061(3) 0.7348(2)
C23 C 0.6483(5) 0.5845(3) 0.7645(2)
C24 C 0.7909(5) 0.6084(3) 0.7662(2)
C25 C 0.8787(5) 0.5447(3) 0.7907(3)
C26 C 0.8423(5) 0.5246(3) 0.8529(2)
C27 C 0.8550(5) 0.5943(3) 0.8935(2)
C28 C 0.9933(6) 0.5803(3) 1.0870(2)
C29 C 1.1996(4) 0.6530(3) 0.8393(2)
C30 C 1.2659(5) 0.5315(3) 0.7158(2)
C31 C 1.0139(5) 0.4098(3) 0.4235(2)
C32 C 1.1579(5) 0.3544(3) 0.6221(2)
O4 O 1.1655(4) 0.4682(2) 0.5248(2)
O5 O 0.7550(4) 0.3279(2) 0.7986(2)
C33 C 0.6811(6) 0.3794(4) 0.7813(3)
C34 C 0.5355(6) 0.3654(4) 0.7889(3)
C35 C 0.4676(7) 0.3207(4) 0.7500(3)
C36 C 0.3355(7) 0.3078(4) 0.7587(3)
C37 C 0.2756(6) 0.3351(4) 0.8047(3)
C38 C 0.3387(7) 0.3786(4) 0.8441(3)
C39 C 0.4701(7) 0.3935(4) 0.8355(3)
C40 C 0.7696(3) 0.7070(1) 0.5282(1)
C41 C 0.6796(3) 0.6870(1) 0.5682(1)
C42 C 0.5796(3) 0.6470(1) 0.5482(1)
C43 C 0.5596(3) 0.6270(1) 0.4882(1)
C44 C 0.6596(3) 0.6630(1) 0.4582(1)
C45 C 0.7596(3) 0.6970(1) 0.4782(1)
H1 H 1.32500 0.72550 0.68030
H2 H 1.14460 0.58350 0.98520
H3 H 1.10160 0.71050 0.93360
H4 H 1.07600 0.52030 0.79260
H5 H 1.01860 0.65530 0.72500
H6 H 1.14200 0.69260 0.65390
H7 H 1.24980 0.64320 0.56910
H8 H 1.26740 0.56160 0.60030
H9 H 1.03620 0.54710 0.60400
H10 H 1.02100 0.62750 0.57060
H11 H 1.12560 0.57230 0.48920
H12 H 0.88630 0.51670 0.52800
H13 H 0.92420 0.53760 0.46370
H14 H 0.89120 0.39190 0.49390
H15 H 1.12770 0.35550 0.50800
H16 H 0.85980 0.39610 0.57880
H17 H 0.93470 0.34150 0.68740
H18 H 0.79210 0.36770 0.67000
H19 H 1.00020 0.47400 0.69550
H20 H 0.86370 0.50310 0.67280
H21 H 0.90200 0.42410 0.77860
H22 H 0.54170 0.48860 0.73870
H23 H 0.65050 0.51210 0.69390
H24 H 0.61470 0.58100 0.80360
H25 H 0.59830 0.62460 0.74420
H26 H 0.81960 0.62090 0.72730
H27 H 0.79980 0.65600 0.78940
H28 H 0.75270 0.50560 0.85380
H29 H 0.89840 0.48210 0.86630
H30 H 0.78870 0.63350 0.88450
H31 H 0.84150 0.57680 0.93290
H32 H 0.91070 0.55360 1.09080
H33 H 1.00520 0.61580 1.11890
H34 H 1.06270 0.54190 1.08670
H35 H 1.22440 0.67290 0.87650
H36 H 1.20240 0.69530 0.81160
H37 H 1.25920 0.61200 0.82780
H38 H 1.24560 0.50690 0.75210
H39 H 1.35300 0.55290 0.71720
H40 H 1.26040 0.49290 0.68550
H41 H 1.02230 0.35410 0.41600
H42 H 1.09690 0.43520 0.41750
H43 H 0.95020 0.43210 0.39770
H44 H 1.19190 0.30560 0.60700
H45 H 1.13090 0.34670 0.66140
H46 H 1.22460 0.39440 0.62050
H47 H 0.50980 0.29900 0.71810
H48 H 0.28810 0.27930 0.73140
H49 H 0.29530 0.39820 0.87640
H50 H 0.51520 0.42380 0.86260
H51 H 0.84620 0.73080 0.54140
H52 H 0.68790 0.70060 0.60700
H53 H 0.51670 0.63020 0.57460
H54 H 0.49260 0.59600 0.47300
H55 H 0.65240 0.66210 0.41820
H56 H 0.82540 0.71420 0.45340

loop_
_atom_type_symbol
_atom_type_radius_bond
C 0.68
H 0.23
Br 1.21
N 0.68
O 0.68
